data_2215723
loop_
_publ_author_name
'Nai-Gen Li'
'Rui-Min Tao'
'Bang-Feng Fu'

_publ_section_title
;
 Triaquatris(nitrato-\k^2^<i>O</i>,<i>O</i>')lanthanum(III)
 4,4'-bipyridine disolvate
;
_journal_coeditor_code AT2414
_journal_issue 11
_journal_name_full 'Acta Crystallographica Section E'
_journal_page_first m2715
_journal_page_last m2716
_journal_paper_doi 10.1107/S1600536807049227
_journal_volume 63
_journal_year 2007
_chemical_formula_iupac '[La (N O3)3 (H2 O)3] , 2C10 H8 N2'
_chemical_formula_moiety 'H6 La N3 O12 , 2C10 H8 N2'
_chemical_formula_sum 'C20 H22 La N7 O12'
_chemical_formula_weight 691.36
_chemical_name_systematic
;
Triaquatris(nitrato-\k^2^O,O')lanthanum(III) 4,4'-bipyridine disolvate
;
_space_group_IT_number 14
_symmetry_cell_setting monoclinic
_symmetry_space_group_name_Hall '-P 2yn'
_symmetry_space_group_name_H-M 'P 1 21/n 1'
_atom_sites_solution_hydrogens geom
_atom_sites_solution_primary direct
_atom_sites_solution_secondary difmap
_audit_creation_method SHELXL97
_cell_angle_alpha 90.00
_cell_angle_beta 102.298(7)
_cell_angle_gamma 90.00
_cell_formula_units_Z 4
_cell_length_a 7.970(2)
_cell_length_b 20.781(2)
_cell_length_c 16.401(3)
_cell_measurement_reflns_used 12612
_cell_measurement_temperature 273(2)
_cell_measurement_theta_max 28.227
_cell_measurement_theta_min 2.724
_cell_volume 2654.1(9)
_computing_cell_refinement 'SAINT (Siemens, 1996)'
_computing_data_collection 'APEX2 (Bruker, 2005)'
_computing_data_reduction 'SAINT (Siemens, 1996)'
_computing_molecular_graphics 'SHELXTL (Siemens, 1996)'
_computing_publication_material 'SHELXTL (Siemens, 1996)'
_computing_structure_refinement 'SHELXL97 (Sheldrick, 1997)'
_computing_structure_solution 'SHELXS97 (Sheldrick, 1997)'
_diffrn_ambient_temperature 273(2)
_diffrn_measured_fraction_theta_full 0.979
_diffrn_measured_fraction_theta_max 0.979
_diffrn_measurement_device_type 'Bruker APEXII area-detector'
_diffrn_measurement_method '\f and \w'
_diffrn_radiation_monochromator graphite
_diffrn_radiation_source 'fine-focus sealed tube'
_diffrn_radiation_type MoK\a
_diffrn_radiation_wavelength 0.71073
_diffrn_reflns_av_R_equivalents 0.0490
_diffrn_reflns_av_sigmaI/netI 0.0373
_diffrn_reflns_limit_h_max 9
_diffrn_reflns_limit_h_min -10
_diffrn_reflns_limit_k_max 27
_diffrn_reflns_limit_k_min -27
_diffrn_reflns_limit_l_max 21
_diffrn_reflns_limit_l_min -21
_diffrn_reflns_number 17534
_diffrn_reflns_theta_full 27.90
_diffrn_reflns_theta_max 27.90
_diffrn_reflns_theta_min 1.96
_diffrn_standards_number 0
_exptl_absorpt_coefficient_mu 1.684
_exptl_absorpt_correction_T_max 0.6321
_exptl_absorpt_correction_T_min 0.4926
_exptl_absorpt_correction_type multi-scan
_exptl_absorpt_process_details '(SADABS; Sheldrick, 1996)'
_exptl_crystal_colour colourless
_exptl_crystal_density_diffrn 1.730
_exptl_crystal_density_method 'not measured'
_exptl_crystal_description plane
_exptl_crystal_F_000 1376
_exptl_crystal_size_max 0.49
_exptl_crystal_size_mid 0.38
_exptl_crystal_size_min 0.30
_refine_diff_density_max 0.931
_refine_diff_density_min -0.437
_refine_ls_extinction_coef 0.0078(4)
_refine_ls_extinction_expression Fc^*^=kFc[1+0.001xFc^2^\l^3^/sin(2\q)]^-1/4^
_refine_ls_extinction_method 'SHELXL97 (Sheldrick, 1997)'
_refine_ls_goodness_of_fit_ref 0.986
_refine_ls_hydrogen_treatment mixed
_refine_ls_matrix_type full
_refine_ls_number_parameters 386
_refine_ls_number_reflns 6212
_refine_ls_number_restraints 9
_refine_ls_restrained_S_all 0.988
_refine_ls_R_factor_all 0.0335
_refine_ls_R_factor_gt 0.0284
_refine_ls_shift/su_max 0.001
_refine_ls_shift/su_mean 0.000
_refine_ls_structure_factor_coef Fsqd
_refine_ls_weighting_details 'calc w = 1/[\s^2^(Fo^2^)+(0.0548P)^2^+0.02P] where P=(Fo^2^+2Fc^2^)/3'
_refine_ls_weighting_scheme calc
_refine_ls_wR_factor_gt 0.0803
_refine_ls_wR_factor_ref 0.0818
_reflns_number_gt 5157
_reflns_number_total 6212
_reflns_threshold_expression I>2\s(I)
_cod_data_source_file at2414.cif
_cod_data_source_block I
_cod_original_sg_symbol_H-M 'P 21/n'
_cod_database_code 2215723
_cod_database_fobs_code 2215723

loop_
_symmetry_equiv_pos_as_xyz
'x, y, z'
'-x+1/2, y+1/2, -z+1/2'
'-x, -y, -z'
'x-1/2, -y-1/2, z-1/2'

loop_
_atom_site_type_symbol
_atom_site_label
_atom_site_fract_x
_atom_site_fract_y
_atom_site_fract_z
_atom_site_U_iso_or_equiv
_atom_site_adp_type
_atom_site_calc_flag
_atom_site_refinement_flags
_atom_site_occupancy
La La1 0.438501(17) 0.278104(6) 0.274724(8) 0.03525(7) Uani d . 1
O O1 0.4038(3) 0.16647(11) 0.29063(15) 0.0682(6) Uani d D 1
O O2 0.3592(3) 0.25771(12) 0.12823(14) 0.0633(6) Uani d D 1
O O3 0.7158(3) 0.24651(12) 0.25735(16) 0.0638(5) Uani d D 1
O O4 0.5438(3) 0.37217(10) 0.20267(13) 0.0609(5) Uani d . 1
O O5 0.6599(4) 0.45664(11) 0.26918(16) 0.0908(8) Uani d . 1
O O6 0.5855(3) 0.37538(10) 0.33652(13) 0.0661(6) Uani d . 1
O O7 0.6014(3) 0.24707(11) 0.41840(13) 0.0609(5) Uani d . 1
O O8 0.4964(4) 0.24869(15) 0.52941(14) 0.0876(7) Uani d . 1
O O9 0.3482(3) 0.28523(11) 0.41114(15) 0.0714(7) Uani d . 1
O O10 0.2132(3) 0.36337(11) 0.24552(19) 0.0880(9) Uani d . 1
O O11 -0.0605(3) 0.34686(15) 0.2212(3) 0.1190(12) Uani d . 1
O O12 0.1162(3) 0.26681(11) 0.24108(17) 0.0656(6) Uani d . 1
N N1 0.5981(3) 0.40299(11) 0.26873(16) 0.0597(6) Uani d . 1
N N2 0.4822(4) 0.26057(14) 0.45497(16) 0.0598(6) Uani d . 1
N N3 0.0856(3) 0.32594(16) 0.23588(19) 0.0714(8) Uani d . 1
N N4 1.0674(4) 0.83522(15) 0.6463(2) 0.0777(8) Uani d . 1
N N5 0.5812(4) 1.08020(14) 0.4039(2) 0.0745(8) Uani d . 1
N N6 0.5071(4) 0.16530(13) 0.0550(2) 0.0805(9) Uani d . 1
N N7 0.1989(5) 0.08374(17) 0.1836(2) 0.0953(11) Uani d . 1
C C1 0.8645(4) 0.92986(13) 0.55189(18) 0.0512(6) Uani d . 1
C C2 0.8741(7) 0.86922(18) 0.5232(3) 0.1192(19) Uani d . 1
H H2 0.8094 0.8577 0.4711 0.143 Uiso calc R 1
C C3 0.9790(8) 0.8245(2) 0.5706(4) 0.140(2) Uani d . 1
H H3 0.9877 0.7841 0.5474 0.168 Uiso calc R 1
C C4 1.0546(6) 0.8937(2) 0.6742(2) 0.1056(16) Uani d . 1
H H4 1.1165 0.9035 0.7275 0.127 Uiso calc R 1
C C5 0.9553(6) 0.9420(2) 0.6299(2) 0.0953(14) Uani d . 1
H H5 0.9511 0.9825 0.6535 0.114 Uiso calc R 1
C C6 0.7631(4) 0.98137(13) 0.50085(17) 0.0508(6) Uani d . 1
C C7 0.7416(6) 1.04134(17) 0.5322(2) 0.0892(13) Uani d . 1
H H7 0.7861 1.0501 0.5882 0.107 Uiso calc R 1
C C8 0.6555(6) 1.08824(18) 0.4818(3) 0.0969(14) Uani d . 1
H H8 0.6496 1.1289 0.5048 0.116 Uiso calc R 1
C C9 0.5993(6) 1.0231(2) 0.3740(3) 0.1067(16) Uani d . 1
H H9 0.5495 1.0159 0.3182 0.128 Uiso calc R 1
C C10 0.6870(6) 0.97233(19) 0.4189(2) 0.0951(14) Uani d . 1
H H10 0.6939 0.9327 0.3935 0.114 Uiso calc R 1
C C11 0.5049(4) 0.03433(14) 0.0113(2) 0.0618(8) Uani d . 1
C C12 0.4307(6) 0.08096(19) -0.0440(3) 0.1083(18) Uani d . 1
H H12 0.3770 0.0696 -0.0981 0.130 Uiso calc R 1
C C13 0.4354(6) 0.14446(19) -0.0197(3) 0.1069(16) Uani d . 1
H H13 0.3841 0.1747 -0.0591 0.128 Uiso calc R 1
C C14 0.5861(6) 0.12116(19) 0.1079(3) 0.1000(14) Uani d . 1
H H14 0.6447 0.1345 0.1604 0.120 Uiso calc R 1
C C15 0.5858(6) 0.05579(18) 0.0888(2) 0.0942(13) Uani d . 1
H H15 0.6407 0.0266 0.1287 0.113 Uiso calc R 1
C C16 0.0409(5) 0.01783(16) 0.0385(2) 0.0707(9) Uani d . 1
C C17 0.0126(6) 0.08216(18) 0.0486(3) 0.1009(15) Uani d . 1
H H17 -0.0606 0.1051 0.0069 0.121 Uiso calc R 1
C C18 0.0926(7) 0.1122(2) 0.1202(3) 0.1071(16) Uani d . 1
H H18 0.0714 0.1558 0.1252 0.129 Uiso calc R 1
C C19 0.2228(6) 0.0216(2) 0.1734(3) 0.0981(14) Uani d . 1
H H19 0.2957 -0.0003 0.2163 0.118 Uiso calc R 1
C C20 0.1478(5) -0.01283(19) 0.1041(2) 0.0838(11) Uani d . 1
H H20 0.1689 -0.0567 0.1012 0.101 Uiso calc R 1
H H1A 0.332(5) 0.1409(16) 0.259(2) 0.15(2) Uiso d D 1
H H2A 0.265(4) 0.268(2) 0.095(2) 0.13(2) Uiso d D 1
H H3A 0.798(6) 0.220(3) 0.256(4) 0.22(4) Uiso d D 1
H H1B 0.457(4) 0.1409(14) 0.3308(17) 0.096(13) Uiso d D 1
H H2B 0.420(5) 0.235(2) 0.102(2) 0.12(2) Uiso d D 1
H H3B 0.752(9) 0.272(2) 0.298(3) 0.17(3) Uiso d D 1

loop_
_atom_site_aniso_label
_atom_site_aniso_U_11
_atom_site_aniso_U_22
_atom_site_aniso_U_33
_atom_site_aniso_U_12
_atom_site_aniso_U_13
_atom_site_aniso_U_23
La1 0.03376(10) 0.02805(9) 0.03997(10) 0.00117(5) -0.00108(6) 0.00237(5)
O1 0.0846(16) 0.0435(11) 0.0659(13) -0.0056(11) -0.0074(12) 0.0100(10)
O2 0.0707(16) 0.0557(12) 0.0572(13) 0.0119(12) -0.0006(12) -0.0075(10)
O3 0.0490(13) 0.0588(13) 0.0806(16) 0.0109(11) 0.0071(11) 0.0137(12)
O4 0.0658(13) 0.0535(12) 0.0579(11) -0.0069(10) 0.0008(9) 0.0015(9)
O5 0.119(2) 0.0491(13) 0.0964(18) -0.0300(14) 0.0049(16) 0.0110(12)
O6 0.0860(16) 0.0499(11) 0.0570(12) -0.0137(11) 0.0030(11) 0.0040(9)
O7 0.0606(13) 0.0597(12) 0.0582(12) 0.0041(11) 0.0026(10) 0.0033(10)
O8 0.103(2) 0.1063(19) 0.0494(13) -0.0033(19) 0.0070(13) 0.0055(13)
O9 0.0649(16) 0.0839(17) 0.0631(14) 0.0097(11) 0.0085(12) 0.0015(11)
O10 0.0500(14) 0.0512(13) 0.159(3) 0.0043(11) 0.0142(15) 0.0212(15)
O11 0.0488(15) 0.105(2) 0.201(4) 0.0224(15) 0.0232(18) 0.063(2)
O12 0.0519(12) 0.0577(13) 0.0834(15) -0.0018(11) 0.0057(11) 0.0117(11)
N1 0.0667(16) 0.0434(12) 0.0624(15) -0.0051(12) -0.0007(12) 0.0084(11)
N2 0.0672(18) 0.0585(14) 0.0497(14) -0.0027(13) 0.0036(13) -0.0018(11)
N3 0.0442(15) 0.0682(19) 0.101(2) 0.0091(13) 0.0128(14) 0.0302(15)
N4 0.0612(17) 0.079(2) 0.094(2) 0.0176(15) 0.0190(15) 0.0369(17)
N5 0.0684(19) 0.0596(17) 0.091(2) 0.0056(14) 0.0072(16) 0.0223(15)
N6 0.081(2) 0.0556(16) 0.094(2) 0.0138(15) -0.0054(17) -0.0187(15)
N7 0.121(3) 0.079(2) 0.078(2) -0.040(2) 0.003(2) -0.0023(17)
C1 0.0459(15) 0.0493(15) 0.0585(16) 0.0016(12) 0.0116(12) 0.0107(12)
C2 0.155(4) 0.057(2) 0.113(3) 0.034(3) -0.046(3) -0.013(2)
C3 0.176(6) 0.062(3) 0.146(4) 0.044(3) -0.046(4) -0.007(3)
C4 0.128(4) 0.115(3) 0.064(2) 0.066(3) -0.002(2) 0.008(2)
C5 0.120(3) 0.089(3) 0.066(2) 0.046(3) -0.007(2) -0.0045(19)
C6 0.0483(15) 0.0460(14) 0.0572(15) -0.0010(12) 0.0093(12) 0.0085(11)
C7 0.131(4) 0.0546(19) 0.068(2) 0.023(2) -0.011(2) -0.0029(16)
C8 0.136(4) 0.055(2) 0.086(3) 0.029(2) -0.007(3) 0.0037(18)
C9 0.133(4) 0.093(3) 0.074(2) 0.026(3) -0.023(2) 0.009(2)
C10 0.130(4) 0.066(2) 0.070(2) 0.022(2) -0.021(2) -0.0011(18)
C11 0.0572(18) 0.0529(17) 0.0697(19) 0.0152(15) 0.0012(14) -0.0123(14)
C12 0.132(4) 0.066(2) 0.097(3) 0.028(2) -0.044(3) -0.022(2)
C13 0.128(4) 0.056(2) 0.108(3) 0.024(2) -0.040(3) -0.011(2)
C14 0.133(4) 0.069(2) 0.081(2) 0.028(2) -0.016(2) -0.0215(19)
C15 0.128(4) 0.064(2) 0.076(2) 0.026(2) -0.012(2) -0.0105(18)
C16 0.081(2) 0.0626(19) 0.0657(19) -0.0302(17) 0.0092(17) 0.0075(15)
C17 0.145(4) 0.058(2) 0.082(3) -0.026(2) -0.014(3) 0.0054(18)
C18 0.158(4) 0.064(2) 0.087(3) -0.032(3) -0.003(3) 0.005(2)
C19 0.109(3) 0.088(3) 0.083(3) -0.018(3) -0.012(2) 0.007(2)
C20 0.089(3) 0.072(2) 0.080(2) -0.020(2) -0.005(2) 0.0048(19)

loop_
_atom_type_symbol
_atom_type_description
_atom_type_scat_dispersion_real
_atom_type_scat_dispersion_imag
_atom_type_scat_source
C C 0.0033 0.0016 'International Tables Vol C Tables 4.2.6.8 and 6.1.1.4'
H H 0.0000 0.0000 'International Tables Vol C Tables 4.2.6.8 and 6.1.1.4'
N N 0.0061 0.0033 'International Tables Vol C Tables 4.2.6.8 and 6.1.1.4'
O O 0.0106 0.0060 'International Tables Vol C Tables 4.2.6.8 and 6.1.1.4'
La La -0.2871 2.4523 'International Tables Vol C Tables 4.2.6.8 and 6.1.1.4'

loop_
_geom_angle_atom_site_label_1
_geom_angle_atom_site_label_2
_geom_angle_atom_site_label_3
_geom_angle_site_symmetry_3
_geom_angle
_geom_angle_publ_flag
O1 La1 O2 . 85.67(8) yes
O1 La1 O3 . 82.86(9) yes
O1 La1 O4 . 150.97(9) yes
O1 La1 O6 . 145.57(7) yes
O1 La1 O7 . 72.18(8) yes
O1 La1 O9 . 84.03(8) yes
O1 La1 O10 . 128.55(9) yes
O1 La1 O12 . 78.13(8) yes
O2 La1 O3 . 83.34(9) yes
O2 La1 O4 . 73.08(8) yes
O2 La1 O6 . 124.35(8) yes
O2 La1 O7 . 150.27(8) yes
O2 La1 O9 . 147.91(9) yes
O2 La1 O10 . 84.70(10) yes
O2 La1 O12 . 74.00(9) yes
O3 La1 O4 . 75.36(8) yes
O3 La1 O6 . 84.41(9) yes
O3 La1 O7 . 74.62(8) yes
O3 La1 O9 . 125.16(8) yes
O3 La1 O10 . 145.23(8) yes
O3 La1 O12 . 151.29(9) yes
O4 La1 O6 . 51.31(7) yes
O4 La1 O7 . 118.73(7) yes
O4 La1 O9 . 124.26(7) yes
O4 La1 O10 . 69.93(8) yes
O4 La1 O12 . 113.28(7) yes
O6 La1 O7 . 73.63(7) yes
O6 La1 O9 . 77.50(8) yes
O6 La1 O10 . 75.77(8) yes
O6 La1 O12 . 122.93(8) yes
O7 La1 O9 . 50.69(8) yes
O7 La1 O10 . 124.58(9) yes
O7 La1 O12 . 118.61(8) yes
O9 La1 O10 . 78.28(9) yes
O9 La1 O12 . 74.15(9) yes
O10 La1 O12 . 50.65(8) yes
O1 La1 H3B . 94.2(13) ?
O2 La1 H3B . 101.0(9) ?
O6 La1 H3B . 66.1(8) ?
O10 La1 H3B . 137.3(13) ?
O9 La1 H3B . 110.0(11) ?
O4 La1 H3B . 71.5(16) ?
O7 La1 H3B . 62.3(14) ?
O12 La1 H3B . 171.0(7) ?
H1A O1 H1B . 103(2) ?
H1A O1 La1 . 128(3) ?
H1B O1 La1 . 129(2) ?
H1B O1 H1A . 103(2) ?
La1 O1 H1A . 128(3) ?
H1A O1 H1B . 103(2) ?
La1 O1 H1B . 129(2) ?
H1A O1 H1B . 103(2) ?
La1 O2 H2A . 128(3) ?
La1 O2 H2B . 124(3) ?
H2A O2 H2B . 109(2) ?
La1 O3 H3A . 156(5) ?
La1 O3 H3B . 84(5) ?
H3A O3 H3B . 107(6) ?
N1 O4 La1 . 94.54(16) ?
N1 O6 La1 . 97.49(15) ?
N2 O7 La1 . 95.61(16) ?
N2 O9 La1 . 96.67(19) ?
N3 O10 La1 . 96.55(18) ?
N3 O12 La1 . 95.64(18) ?
O5 N1 O4 . 122.5(3) ?
O5 N1 O6 . 120.9(3) ?
O4 N1 O6 . 116.6(2) ?
O8 N2 O7 . 120.7(3) ?
O8 N2 O9 . 122.4(3) ?
O7 N2 O9 . 116.9(3) ?
O11 N3 O12 . 121.9(3) ?
O11 N3 O10 . 121.0(3) ?
O12 N3 O10 . 117.1(3) ?
C3 N4 C4 . 115.0(3) ?
C8 N5 C9 . 115.0(3) ?
C13 N6 C14 . 115.8(3) ?
C19 N7 C18 . 114.8(3) ?
C5 C1 C2 . 116.4(3) ?
C5 C1 C6 . 121.0(3) ?
C2 C1 C6 . 122.6(3) ?
C1 C2 C3 . 120.4(4) ?
C1 C2 H2 . 119.8 ?
C3 C2 H2 . 119.8 ?
N4 C3 C2 . 124.1(4) ?
N4 C3 H3 . 118.0 ?
C2 C3 H3 . 118.0 ?
N4 C4 C5 . 124.5(4) ?
N4 C4 H4 . 117.7 ?
C5 C4 H4 . 117.7 ?
C1 C5 C4 . 119.5(4) ?
C1 C5 H5 . 120.2 ?
C4 C5 H5 . 120.2 ?
C10 C6 C7 . 115.4(3) ?
C10 C6 C1 . 122.0(3) ?
C7 C6 C1 . 122.6(3) ?
C8 C7 C6 . 120.5(3) ?
C8 C7 H7 . 119.7 ?
C6 C7 H7 . 119.7 ?
N5 C8 C7 . 124.7(4) ?
N5 C8 H8 . 117.7 ?
C7 C8 H8 . 117.7 ?
N5 C9 C10 . 125.2(4) ?
N5 C9 H9 . 117.4 ?
C10 C9 H9 . 117.4 ?
C6 C10 C9 . 119.0(4) ?
C6 C10 H10 . 120.5 ?
C9 C10 H10 . 120.5 ?
C15 C11 C12 . 115.8(3) ?
C15 C11 C11 3_655 122.5(4) ?
C12 C11 C11 3_655 121.7(4) ?
C11 C12 C13 . 120.3(4) ?
C11 C12 H12 . 119.9 ?
C13 C12 H12 . 119.9 ?
N6 C13 C12 . 124.5(4) ?
N6 C13 H13 . 117.7 ?
C12 C13 H13 . 117.7 ?
N6 C14 C15 . 123.4(3) ?
N6 C14 H14 . 118.3 ?
C15 C14 H14 . 118.3 ?
C11 C15 C14 . 120.2(3) ?
C11 C15 H15 . 119.9 ?
C14 C15 H15 . 119.9 ?
C17 C16 C20 . 116.6(3) ?
C17 C16 C16 3 122.2(4) ?
C20 C16 C16 3 121.2(4) ?
C18 C17 C16 . 119.4(4) ?
C18 C17 H17 . 120.3 ?
C16 C17 H17 . 120.3 ?
N7 C18 C17 . 125.0(4) ?
N7 C18 H18 . 117.5 ?
C17 C18 H18 . 117.5 ?
N7 C19 C20 . 124.5(4) ?
N7 C19 H19 . 117.7 ?
C20 C19 H19 . 117.7 ?
C19 C20 C16 . 119.7(4) ?
C19 C20 H20 . 120.2 ?
C16 C20 H20 . 120.2 ?

loop_
_geom_bond_atom_site_label_1
_geom_bond_atom_site_label_2
_geom_bond_site_symmetry_2
_geom_bond_distance
_geom_bond_publ_flag
La1 O1 . 2.357(2) yes
La1 O2 . 2.389(2) yes
La1 O3 . 2.380(2) yes
La1 O4 . 2.519(2) yes
La1 O6 . 2.446(2) yes
La1 O7 . 2.520(2) yes
La1 O9 . 2.496(3) yes
La1 O10 . 2.495(2) yes
La1 O12 . 2.521(3) yes
O1 H1A . 0.87(3) ?
O1 H1B . 0.88(3) ?
O2 H2A . 0.86(3) ?
O2 H2B . 0.86(4) ?
O3 H3A . 0.86(5) ?
O3 H3B . 0.85(5) ?
O4 N1 . 1.254(3) ?
O5 N1 . 1.219(3) ?
O6 N1 . 1.274(3) ?
O7 N2 . 1.259(3) ?
O8 N2 . 1.227(3) ?
O9 N2 . 1.262(4) ?
O10 N3 . 1.263(4) ?
O11 N3 . 1.218(3) ?
O12 N3 . 1.252(3) ?
N4 C3 . 1.310(6) ?
N4 C4 . 1.311(5) ?
N5 C8 . 1.299(5) ?
N5 C9 . 1.302(5) ?
N6 C13 . 1.312(5) ?
N6 C14 . 1.325(5) ?
N7 C19 . 1.322(5) ?
N7 C18 . 1.331(5) ?
C1 C5 . 1.353(4) ?
C1 C2 . 1.353(4) ?
C1 C6 . 1.487(4) ?
C2 C3 . 1.375(5) ?
C2 H2 . 0.9300 ?
C3 H3 . 0.9300 ?
C4 C5 . 1.384(5) ?
C4 H4 . 0.9300 ?
C5 H5 . 0.9300 ?
C6 C10 . 1.364(4) ?
C6 C7 . 1.373(4) ?
C7 C8 . 1.365(5) ?
C7 H7 . 0.9300 ?
C8 H8 . 0.9300 ?
C9 C10 . 1.388(5) ?
C9 H9 . 0.9300 ?
C10 H10 . 0.9300 ?
C11 C15 . 1.371(5) ?
C11 C12 . 1.372(5) ?
C11 C11 3_655 1.472(6) ?
C12 C13 . 1.377(5) ?
C12 H12 . 0.9300 ?
C13 H13 . 0.9300 ?
C14 C15 . 1.394(5) ?
C14 H14 . 0.9300 ?
C15 H15 . 0.9300 ?
C16 C17 . 1.372(5) ?
C16 C20 . 1.377(5) ?
C16 C16 3 1.490(6) ?
C17 C18 . 1.363(5) ?
C17 H17 . 0.9300 ?
C18 H18 . 0.9300 ?
C19 C20 . 1.368(5) ?
C19 H19 . 0.9300 ?
C20 H20 . 0.9300 ?

loop_
_geom_hbond_atom_site_label_D
_geom_hbond_atom_site_label_H
_geom_hbond_atom_site_label_A
_geom_hbond_site_symmetry_A
_geom_hbond_distance_DH
_geom_hbond_distance_HA
_geom_hbond_distance_DA
_geom_hbond_angle_DHA
_geom_hbond_publ_flag
O2 H2B N6 . 0.86(4) 1.84(4) 2.668(4) 161(5) yes
O1 H1A N7 . 0.87(3) 1.87(3) 2.736(4) 173(5) yes
O1 H1B N5 1_545 0.88(3) 1.87(3) 2.747(3) 172(4) yes
O3 H3A N4 3_766 0.86(5) 2.08(6) 2.684(3) 128(6) yes
O2 H2A O8 4_565 0.86(3) 2.21(2) 3.002(4) 154(5) yes
